data_8101686
loop_
_publ_author_name
'X. Li'
'Y.-Q. Zou'

_publ_section_title
;
Crystal structure of bis(1,10-phenanthroline)tetrakis(4-methylbenzoato)
bis(\m-4-methylbenzoato-O,O')diholmium(III), 
Ho~2~(C~8~H~7~O~2~)~6~(C~12~H~8~N~2~)~2~
;
_journal_issue 1
_journal_name_full 'Zeitschrift f\"ur Kristallographie - New Crystal Structures'
_journal_page_first 33
_journal_page_last 35
_journal_volume 220
_journal_year 2005
_chemical_formula_sum 'C72 H58 Ho2 N4 O12'
_chemical_formula_weight 1501.08
_chemical_name_systematic
;
tetrakis(4-methylbenzoato)bis[(\m-4-methylbenzoato-O,O')(1,10-phenanthroline)]
diholmium(III)
;
_space_group_IT_number 2
_symmetry_cell_setting triclinic
_symmetry_space_group_name_Hall '-P 1'
_symmetry_space_group_name_H-M 'P -1'
_atom_sites_solution_hydrogens geom
_atom_sites_solution_primary direct
_atom_sites_solution_secondary difmap
_audit_creation_method SHELXL-97
_cell_angle_alpha 70.253(5)
_cell_angle_beta 82.368(5)
_cell_angle_gamma 68.698(4)
_cell_formula_units_Z 1
_cell_length_a 10.659(3)
_cell_length_b 12.290(4)
_cell_length_c 13.930(4)
_cell_measurement_reflns_used 952
_cell_measurement_temperature 293(2)
_cell_measurement_theta_max 26.21
_cell_measurement_theta_min 2.56
_cell_volume 1600.1(8)
_computing_cell_refinement 'Bruker SMART'
_computing_data_collection 'Bruker SMART'
_computing_data_reduction 'Bruker SAINT'
_computing_molecular_graphics 'Bruker SHELXTL'
_computing_publication_material 'Bruker SHELXTL'
_computing_structure_refinement 'SHELXL-97 (Sheldrick, 1997)'
_computing_structure_solution 'SHELXS-97 (Sheldrick, 1990)'
_diffrn_ambient_temperature 293(2)
_diffrn_measured_fraction_theta_full 0.995
_diffrn_measured_fraction_theta_max 0.995
_diffrn_measurement_device_type 'CCD area detector'
_diffrn_measurement_method 'phi and omega scans'
_diffrn_radiation_monochromator graphite
_diffrn_radiation_source 'fine-focus sealed tube'
_diffrn_radiation_type MoK\a
_diffrn_radiation_wavelength 0.71073
_diffrn_reflns_av_R_equivalents 0.0222
_diffrn_reflns_av_sigmaI/netI 0.0453
_diffrn_reflns_limit_h_max 12
_diffrn_reflns_limit_h_min -11
_diffrn_reflns_limit_k_max 14
_diffrn_reflns_limit_k_min -14
_diffrn_reflns_limit_l_max 16
_diffrn_reflns_limit_l_min -10
_diffrn_reflns_number 8338
_diffrn_reflns_theta_full 25.01
_diffrn_reflns_theta_max 25.01
_diffrn_reflns_theta_min 2.26
_exptl_absorpt_coefficient_mu 2.521
_exptl_absorpt_correction_T_max 1.000000
_exptl_absorpt_correction_T_min 0.647076
_exptl_absorpt_correction_type multi-scan
_exptl_absorpt_process_details SADABS
_exptl_crystal_colour yellow
_exptl_crystal_density_diffrn 1.558
_exptl_crystal_density_meas ?
_exptl_crystal_density_method 'not measured'
_exptl_crystal_description prism
_exptl_crystal_F_000 748
_exptl_crystal_size_max 0.20
_exptl_crystal_size_mid 0.18
_exptl_crystal_size_min 0.16
_refine_diff_density_max 0.840
_refine_diff_density_min -0.730
_refine_diff_density_rms 0.090
_refine_ls_extinction_method none
_refine_ls_goodness_of_fit_ref 1.042
_refine_ls_hydrogen_treatment mixed
_refine_ls_matrix_type full
_refine_ls_number_parameters 409
_refine_ls_number_reflns 5620
_refine_ls_number_restraints 0
_refine_ls_restrained_S_all 1.042
_refine_ls_R_factor_all 0.0392
_refine_ls_R_factor_gt 0.0274
_refine_ls_shift/su_max 0.004
_refine_ls_shift/su_mean 0.000
_refine_ls_structure_factor_coef Fsqd
_refine_ls_weighting_details 'calc w=1/[\s^2^(Fo^2^)+(0.0304P)^2^+0.0000P] where P=(Fo^2^+2Fc^2^)/3'
_refine_ls_weighting_scheme calc
_refine_ls_wR_factor_gt 0.0596
_refine_ls_wR_factor_ref 0.0645
_reflns_number_gt 4796
_reflns_number_total 5620
_reflns_threshold_expression >2sigma(I)
_cod_data_source_file 1267-1414.cff
_cod_data_source_block 040706f
_cod_depositor_comments
;
The following automatic conversions were performed:
'_exptl_absorpt_correction_type' value 'MULTI-SCAN' changed to
'multi-scan' according to
'/home/saulius/struct/CIF-dictionaries/cif_core.dic' dictionary named
'cif_core.dic' version 2.4.1 from 2010-06-29.

Automatic conversion script
Id: cif_fix_enum 1555 2011-01-17 13:19:09Z saulius 

The following automatic conversions were performed:

'_exptl_crystal_density_meas' value 'NONE' was changed to '?' - the
value is perceived as not measured.

Automatic conversion script
Id: cif_fix_values 3008 2015-01-20 13:52:24Z robertas 
;
_cod_original_sg_symbol_H-M P-1
_cod_database_code 8101686

loop_
_symmetry_equiv_pos_as_xyz
'x, y, z'
'-x, -y, -z'

loop_
_atom_site_label
_atom_site_type_symbol
_atom_site_fract_x
_atom_site_fract_y
_atom_site_fract_z
_atom_site_U_iso_or_equiv
_atom_site_adp_type
_atom_site_occupancy
_atom_site_symmetry_multiplicity
_atom_site_Wyckoff_symbol
_atom_site_calc_flag
_atom_site_refinement_flags
_atom_site_disorder_assembly
_atom_site_disorder_group
Ho1 Ho 0.710127(18) 0.286130(15) 0.540234(13) 0.02906(7) Uani 1 2 i d . . .
O1 O 0.7966(3) 0.1866(2) 0.7122(2) 0.0457(7) Uani 1 2 i d . . .
O2 O 0.7766(3) 0.0708(2) 0.6297(2) 0.0514(8) Uani 1 2 i d . . .
O3 O 0.7730(3) 0.2036(2) 0.4025(2) 0.0396(7) Uani 1 2 i d . . .
O4 O 0.5680(3) 0.2258(2) 0.4635(2) 0.0401(7) Uani 1 2 i d . . .
O5 O 0.5223(3) 0.3578(2) 0.62653(19) 0.0370(6) Uani 1 2 i d . . .
O6 O 0.3606(3) 0.5391(2) 0.5936(2) 0.0378(6) Uani 1 2 i d . . .
N1 N 0.7840(3) 0.4339(3) 0.5893(2) 0.0303(7) Uani 1 2 i d . . .
N2 N 0.9566(3) 0.2486(3) 0.5212(2) 0.0319(7) Uani 1 2 i d . . .
C1 C 0.8066(4) 0.0826(4) 0.7088(3) 0.0370(9) Uani 1 2 i d . . .
C2 C 0.8567(4) -0.0286(4) 0.8003(3) 0.0428(10) Uani 1 2 i d . . .
C3 C 0.8834(6) -0.0165(5) 0.8885(4) 0.0756(17) Uani 1 2 i d . . .
H3 H 0.8736 0.0607 0.8914 0.091 Uiso 1 2 i calc R . .
C4 C 0.9254(7) -0.1196(6) 0.9744(4) 0.093(2) Uani 1 2 i d . . .
H4 H 0.9415 -0.1102 1.0346 0.112 Uiso 1 2 i calc R . .
C5 C 0.9435(6) -0.2355(5) 0.9714(4) 0.0790(18) Uani 1 2 i d . . .
C6 C 0.9181(7) -0.2455(5) 0.8825(5) 0.092(2) Uani 1 2 i d . . .
H6 H 0.9306 -0.3229 0.8788 0.111 Uiso 1 2 i calc R . .
C7 C 0.8740(6) -0.1439(4) 0.7972(4) 0.0717(16) Uani 1 2 i d . . .
H7 H 0.8560 -0.1534 0.7375 0.086 Uiso 1 2 i calc R . .
C8 C 0.9853(9) -0.3457(6) 1.0670(5) 0.139(3) Uani 1 2 i d . . .
H8A H 1.0227 -0.4197 1.0484 0.208 Uiso 1 2 i calc R . .
H8B H 0.9080 -0.3487 1.1105 0.208 Uiso 1 2 i calc R . .
H8C H 1.0516 -0.3383 1.1025 0.208 Uiso 1 2 i calc R . .
C9 C 0.6599(4) 0.1922(3) 0.4027(3) 0.0332(9) Uani 1 2 i d . . .
C10 C 0.6374(4) 0.1361(3) 0.3295(3) 0.0351(9) Uani 1 2 i d . . .
C11 C 0.7285(5) 0.1137(4) 0.2531(3) 0.0498(11) Uani 1 2 i d . . .
H11 H 0.8043 0.1367 0.2441 0.060 Uiso 1 2 i calc R . .
C12 C 0.7073(6) 0.0569(5) 0.1893(4) 0.0675(15) Uani 1 2 i d . . .
H12 H 0.7695 0.0424 0.1375 0.081 Uiso 1 2 i calc R . .
C13 C 0.5961(6) 0.0213(5) 0.2007(4) 0.0659(15) Uani 1 2 i d . . .
C14 C 0.5061(5) 0.0444(4) 0.2768(4) 0.0581(13) Uani 1 2 i d . . .
H14 H 0.4305 0.0209 0.2860 0.070 Uiso 1 2 i calc R . .
C15 C 0.5250(4) 0.1015(4) 0.3400(3) 0.0437(11) Uani 1 2 i d . . .
H15 H 0.4615 0.1172 0.3907 0.052 Uiso 1 2 i calc R . .
C16 C 0.5765(8) -0.0439(7) 0.1311(5) 0.116(3) Uani 1 2 i d . . .
H16A H 0.6022 -0.1306 0.1664 0.173 Uiso 1 2 i calc R . .
H16B H 0.6313 -0.0299 0.0708 0.173 Uiso 1 2 i calc R . .
H16C H 0.4835 -0.0124 0.1123 0.173 Uiso 1 2 i calc R . .
C17 C 0.4359(4) 0.4436(3) 0.6537(3) 0.0302(8) Uani 1 2 i d . . .
C18 C 0.4216(4) 0.4311(4) 0.7650(3) 0.0363(9) Uani 1 2 i d . . .
C19 C 0.3258(5) 0.5206(4) 0.7993(3) 0.0471(11) Uani 1 2 i d . . .
H19 H 0.2688 0.5899 0.7532 0.056 Uiso 1 2 i calc R . .
C20 C 0.3142(5) 0.5074(5) 0.9035(4) 0.0617(13) Uani 1 2 i d . . .
H20 H 0.2485 0.5680 0.9262 0.074 Uiso 1 2 i calc R . .
C21 C 0.3984(6) 0.4065(5) 0.9732(3) 0.0612(13) Uani 1 2 i d . . .
C22 C 0.4935(6) 0.3185(5) 0.9377(4) 0.0710(16) Uani 1 2 i d . . .
H22 H 0.5506 0.2494 0.9839 0.085 Uiso 1 2 i calc R . .
C23 C 0.5072(5) 0.3295(4) 0.8348(3) 0.0545(12) Uani 1 2 i d . . .
H23 H 0.5736 0.2690 0.8127 0.065 Uiso 1 2 i calc R . .
C24 C 0.3830(7) 0.3926(6) 1.0866(4) 0.090(2) Uani 1 2 i d . . .
H24A H 0.3389 0.4720 1.0953 0.134 Uiso 1 2 i calc R . .
H24B H 0.4703 0.3560 1.1171 0.134 Uiso 1 2 i calc R . .
H24C H 0.3300 0.3410 1.1187 0.134 Uiso 1 2 i calc R . .
C25 C 0.7011(4) 0.5283(3) 0.6171(3) 0.0356(9) Uani 1 2 i d . . .
H25 H 0.6098 0.5543 0.6037 0.043 Uiso 1 2 i calc R . .
C26 C 0.7443(4) 0.5909(3) 0.6659(3) 0.0382(9) Uani 1 2 i d . . .
H26 H 0.6826 0.6560 0.6855 0.046 Uiso 1 2 i calc R . .
C27 C 0.8767(4) 0.5555(3) 0.6840(3) 0.0380(10) Uani 1 2 i d . . .
H27 H 0.9063 0.5956 0.7175 0.046 Uiso 1 2 i calc R . .
C28 C 0.9702(4) 0.4589(3) 0.6528(3) 0.0321(9) Uani 1 2 i d . . .
C29 C 1.1112(4) 0.4199(4) 0.6650(3) 0.0412(10) Uani 1 2 i d . . .
H29 H 1.1454 0.4585 0.6968 0.049 Uiso 1 2 i calc R . .
C30 C 1.1964(4) 0.3287(4) 0.6318(3) 0.0418(10) Uani 1 2 i d . . .
H30 H 1.2884 0.3046 0.6417 0.050 Uiso 1 2 i calc R . .
C31 C 1.1484(4) 0.2676(3) 0.5814(3) 0.0315(9) Uani 1 2 i d . . .
C32 C 1.2346(4) 0.1756(4) 0.5416(3) 0.0400(10) Uani 1 2 i d . . .
H32 H 1.3274 0.1504 0.5484 0.048 Uiso 1 2 i calc R . .
C33 C 1.1814(4) 0.1234(3) 0.4927(3) 0.0403(10) Uani 1 2 i d . . .
H33 H 1.2374 0.0634 0.4647 0.048 Uiso 1 2 i calc R . .
C34 C 1.0424(4) 0.1610(3) 0.4855(3) 0.0380(9) Uani 1 2 i d . . .
H34 H 1.0073 0.1229 0.4538 0.046 Uiso 1 2 i calc R . .
C35 C 1.0096(4) 0.3023(3) 0.5693(3) 0.0272(8) Uani 1 2 i d . . .
C36 C 0.9180(4) 0.4000(3) 0.6052(3) 0.0263(8) Uani 1 2 i d . . .

loop_
_atom_site_aniso_label
_atom_site_aniso_U_11
_atom_site_aniso_U_22
_atom_site_aniso_U_33
_atom_site_aniso_U_23
_atom_site_aniso_U_13
_atom_site_aniso_U_12
Ho1 0.03304(11) 0.03164(10) 0.02692(10) -0.01339(8) -0.00190(7) -0.01164(7)
O1 0.065(2) 0.0373(15) 0.0381(17) -0.0148(14) -0.0096(14) -0.0152(14)
O2 0.080(2) 0.0365(15) 0.0413(18) -0.0097(14) -0.0179(16) -0.0204(15)
O3 0.0407(17) 0.0490(16) 0.0403(16) -0.0238(14) 0.0005(13) -0.0193(13)
O4 0.0358(16) 0.0513(17) 0.0434(17) -0.0291(15) 0.0028(13) -0.0145(13)
O5 0.0429(16) 0.0421(15) 0.0287(15) -0.0164(13) 0.0058(12) -0.0150(13)
O6 0.0465(17) 0.0382(15) 0.0288(15) -0.0087(13) -0.0048(13) -0.0145(13)
N1 0.0346(18) 0.0280(16) 0.0311(18) -0.0115(14) 0.0005(14) -0.0119(14)
N2 0.0340(18) 0.0328(17) 0.0352(18) -0.0179(15) -0.0019(14) -0.0113(14)
C1 0.037(2) 0.041(2) 0.035(2) -0.014(2) 0.0002(18) -0.0145(18)
C2 0.047(3) 0.042(2) 0.034(2) -0.008(2) 0.001(2) -0.012(2)
C3 0.108(5) 0.059(3) 0.046(3) -0.010(3) -0.019(3) -0.014(3)
C4 0.128(6) 0.089(5) 0.037(3) -0.015(3) -0.021(3) -0.006(4)
C5 0.099(5) 0.057(3) 0.044(3) 0.004(3) -0.003(3) -0.002(3)
C6 0.145(6) 0.043(3) 0.066(4) 0.007(3) -0.025(4) -0.020(3)
C7 0.115(5) 0.048(3) 0.048(3) -0.006(3) -0.017(3) -0.026(3)
C8 0.178(8) 0.090(5) 0.068(5) 0.031(4) -0.008(5) -0.004(5)
C9 0.038(2) 0.030(2) 0.031(2) -0.0112(18) -0.0067(18) -0.0077(17)
C10 0.040(2) 0.031(2) 0.034(2) -0.0127(18) -0.0080(18) -0.0070(17)
C11 0.061(3) 0.057(3) 0.044(3) -0.023(2) 0.000(2) -0.028(2)
C12 0.081(4) 0.087(4) 0.054(3) -0.048(3) 0.009(3) -0.031(3)
C13 0.087(4) 0.065(3) 0.065(4) -0.036(3) -0.016(3) -0.029(3)
C14 0.064(3) 0.062(3) 0.065(3) -0.029(3) -0.014(3) -0.028(3)
C15 0.043(3) 0.040(2) 0.051(3) -0.019(2) -0.010(2) -0.0111(19)
C16 0.155(7) 0.143(6) 0.110(6) -0.089(5) -0.005(5) -0.073(5)
C17 0.034(2) 0.035(2) 0.027(2) -0.0077(19) -0.0006(17) -0.0201(18)
C18 0.044(2) 0.041(2) 0.027(2) -0.0122(19) 0.0016(18) -0.0181(19)
C19 0.056(3) 0.046(2) 0.035(2) -0.015(2) 0.000(2) -0.012(2)
C20 0.070(3) 0.072(3) 0.045(3) -0.035(3) 0.012(3) -0.016(3)
C21 0.079(4) 0.079(4) 0.031(3) -0.018(3) 0.002(3) -0.033(3)
C22 0.090(4) 0.073(3) 0.030(3) -0.005(3) -0.008(3) -0.014(3)
C23 0.066(3) 0.048(3) 0.036(3) -0.011(2) -0.004(2) -0.005(2)
C24 0.124(6) 0.111(5) 0.030(3) -0.021(3) 0.009(3) -0.041(4)
C25 0.036(2) 0.034(2) 0.037(2) -0.0105(19) 0.0011(18) -0.0132(18)
C26 0.051(3) 0.030(2) 0.035(2) -0.0166(19) 0.0083(19) -0.0125(18)
C27 0.055(3) 0.038(2) 0.031(2) -0.0165(19) 0.0007(19) -0.022(2)
C28 0.041(2) 0.035(2) 0.026(2) -0.0106(17) 0.0032(17) -0.0190(18)
C29 0.048(3) 0.051(2) 0.039(2) -0.021(2) -0.002(2) -0.027(2)
C30 0.035(2) 0.053(3) 0.046(3) -0.018(2) -0.0040(19) -0.021(2)
C31 0.033(2) 0.033(2) 0.027(2) -0.0074(17) -0.0012(17) -0.0119(17)
C32 0.031(2) 0.042(2) 0.043(2) -0.012(2) -0.0035(19) -0.0093(18)
C33 0.037(2) 0.034(2) 0.046(3) -0.018(2) 0.0021(19) -0.0034(18)
C34 0.046(3) 0.035(2) 0.037(2) -0.0168(19) -0.0011(19) -0.0134(19)
C35 0.033(2) 0.0258(18) 0.0224(19) -0.0058(16) -0.0005(16) -0.0106(16)
C36 0.032(2) 0.0271(18) 0.0221(19) -0.0087(16) 0.0024(15) -0.0122(16)

loop_
_atom_type_symbol
_atom_type_description
_atom_type_scat_dispersion_real
_atom_type_scat_dispersion_imag
_atom_type_scat_source
C C 0.0033 0.0016 'International Tables Vol C Tables 4.2.6.8 and 6.1.1.4'
H H 0.0000 0.0000 'International Tables Vol C Tables 4.2.6.8 and 6.1.1.4'
N N 0.0061 0.0033 'International Tables Vol C Tables 4.2.6.8 and 6.1.1.4'
O O 0.0106 0.0060 'International Tables Vol C Tables 4.2.6.8 and 6.1.1.4'
Ho Ho -0.2175 4.6783 'International Tables Vol C Tables 4.2.6.8 and 6.1.1.4'

loop_
_geom_angle_atom_site_label_1
_geom_angle_atom_site_label_2
_geom_angle_atom_site_label_3
_geom_angle
_geom_angle_site_symmetry_1
_geom_angle_site_symmetry_3
_geom_angle_publ_flag
O5 Ho1 O6 89.44(10) . 2_666 ?
O5 Ho1 O3 137.99(9) . . ?
O6 Ho1 O3 79.65(10) 2_666 . ?
O5 Ho1 O2 101.01(10) . . ?
O6 Ho1 O2 157.13(9) 2_666 . ?
O3 Ho1 O2 79.01(10) . . ?
O5 Ho1 O4 83.90(9) . . ?
O6 Ho1 O4 82.22(9) 2_666 . ?
O3 Ho1 O4 54.61(9) . . ?
O2 Ho1 O4 78.78(10) . . ?
O5 Ho1 O1 80.80(10) . . ?
O6 Ho1 O1 148.61(9) 2_666 . ?
O3 Ho1 O1 126.55(9) . . ?
O2 Ho1 O1 54.08(9) . . ?
O4 Ho1 O1 125.70(9) . . ?
O5 Ho1 N2 145.22(10) . . ?
O6 Ho1 N2 98.43(10) 2_666 . ?
O3 Ho1 N2 76.77(9) . . ?
O2 Ho1 N2 84.60(10) . . ?
O4 Ho1 N2 130.63(10) . . ?
O1 Ho1 N2 74.93(10) . . ?
O5 Ho1 N1 83.31(10) . . ?
O6 Ho1 N1 77.55(9) 2_666 . ?
O3 Ho1 N1 132.04(10) . . ?
O2 Ho1 N1 123.53(9) . . ?
O4 Ho1 N1 156.10(10) . . ?
O1 Ho1 N1 71.74(9) . . ?
N2 Ho1 N1 65.72(10) . . ?
O5 Ho1 C9 110.95(11) . . ?
O6 Ho1 C9 80.21(10) 2_666 . ?
O3 Ho1 C9 27.40(10) . . ?
O2 Ho1 C9 77.07(10) . . ?
O4 Ho1 C9 27.21(10) . . ?
O1 Ho1 C9 131.14(10) . . ?
N2 Ho1 C9 103.78(11) . . ?
N1 Ho1 C9 153.43(11) . . ?
O5 Ho1 C1 90.64(11) . . ?
O6 Ho1 C1 175.42(10) 2_666 . ?
O3 Ho1 C1 103.26(11) . . ?
O2 Ho1 C1 26.96(10) . . ?
O4 Ho1 C1 102.33(11) . . ?
O1 Ho1 C1 27.13(10) . . ?
N2 Ho1 C1 78.97(11) . . ?
N1 Ho1 C1 97.91(11) . . ?
C9 Ho1 C1 104.01(11) . . ?
C1 O1 Ho1 91.6(2) . . ?
C1 O2 Ho1 93.4(2) . . ?
C9 O3 Ho1 92.6(2) . . ?
C9 O4 Ho1 91.6(2) . . ?
C17 O5 Ho1 151.0(2) . . ?
C17 O6 Ho1 161.1(3) . 2_666 ?
C25 N1 C36 118.1(3) . . ?
C25 N1 Ho1 124.4(2) . . ?
C36 N1 Ho1 116.4(2) . . ?
C34 N2 C35 117.5(3) . . ?
C34 N2 Ho1 123.3(2) . . ?
C35 N2 Ho1 117.7(2) . . ?
O2 C1 O1 120.8(4) . . ?
O2 C1 C2 119.7(4) . . ?
O1 C1 C2 119.4(4) . . ?
O2 C1 Ho1 59.6(2) . . ?
O1 C1 Ho1 61.2(2) . . ?
C2 C1 Ho1 178.9(3) . . ?
C3 C2 C7 119.0(4) . . ?
C3 C2 C1 120.4(4) . . ?
C7 C2 C1 120.6(4) . . ?
C2 C3 C4 120.1(5) . . ?
C2 C3 H3 119.9 . . ?
C4 C3 H3 119.9 . . ?
C5 C4 C3 121.0(5) . . ?
C5 C4 H4 119.5 . . ?
C3 C4 H4 119.5 . . ?
C6 C5 C4 117.8(5) . . ?
C6 C5 C8 122.2(6) . . ?
C4 C5 C8 119.9(6) . . ?
C5 C6 C7 121.9(5) . . ?
C5 C6 H6 119.1 . . ?
C7 C6 H6 119.1 . . ?
C2 C7 C6 120.1(5) . . ?
C2 C7 H7 119.9 . . ?
C6 C7 H7 119.9 . . ?
C5 C8 H8A 109.5 . . ?
C5 C8 H8B 109.5 . . ?
H8A C8 H8B 109.5 . . ?
C5 C8 H8C 109.5 . . ?
H8A C8 H8C 109.5 . . ?
H8B C8 H8C 109.5 . . ?
O4 C9 O3 121.2(3) . . ?
O4 C9 C10 120.1(3) . . ?
O3 C9 C10 118.8(4) . . ?
O4 C9 Ho1 61.19(19) . . ?
O3 C9 Ho1 59.99(19) . . ?
C10 C9 Ho1 177.6(3) . . ?
C11 C10 C15 118.4(4) . . ?
C11 C10 C9 121.4(4) . . ?
C15 C10 C9 120.2(4) . . ?
C10 C11 C12 119.9(4) . . ?
C10 C11 H11 120.0 . . ?
C12 C11 H11 120.0 . . ?
C13 C12 C11 121.5(5) . . ?
C13 C12 H12 119.3 . . ?
C11 C12 H12 119.3 . . ?
C14 C13 C12 118.0(4) . . ?
C14 C13 C16 121.3(5) . . ?
C12 C13 C16 120.6(6) . . ?
C13 C14 C15 121.2(5) . . ?
C13 C14 H14 119.4 . . ?
C15 C14 H14 119.4 . . ?
C14 C15 C10 121.0(5) . . ?
C14 C15 H15 119.5 . . ?
C10 C15 H15 119.5 . . ?
C13 C16 H16A 109.5 . . ?
C13 C16 H16B 109.5 . . ?
H16A C16 H16B 109.5 . . ?
C13 C16 H16C 109.5 . . ?
H16A C16 H16C 109.5 . . ?
H16B C16 H16C 109.5 . . ?
O6 C17 O5 124.0(3) . . ?
O6 C17 C18 117.6(4) . . ?
O5 C17 C18 118.4(3) . . ?
C19 C18 C23 119.1(4) . . ?
C19 C18 C17 120.8(4) . . ?
C23 C18 C17 120.1(4) . . ?
C18 C19 C20 120.0(4) . . ?
C18 C19 H19 120.0 . . ?
C20 C19 H19 120.0 . . ?
C21 C20 C19 121.2(5) . . ?
C21 C20 H20 119.4 . . ?
C19 C20 H20 119.4 . . ?
C22 C21 C20 118.1(4) . . ?
C22 C21 C24 121.4(5) . . ?
C20 C21 C24 120.5(5) . . ?
C21 C22 C23 121.8(5) . . ?
C21 C22 H22 119.1 . . ?
C23 C22 H22 119.1 . . ?
C22 C23 C18 119.9(5) . . ?
C22 C23 H23 120.1 . . ?
C18 C23 H23 120.1 . . ?
C21 C24 H24A 109.5 . . ?
C21 C24 H24B 109.5 . . ?
H24A C24 H24B 109.5 . . ?
C21 C24 H24C 109.5 . . ?
H24A C24 H24C 109.5 . . ?
H24B C24 H24C 109.5 . . ?
N1 C25 C26 122.9(4) . . ?
N1 C25 H25 118.5 . . ?
C26 C25 H25 118.5 . . ?
C27 C26 C25 119.1(4) . . ?
C27 C26 H26 120.4 . . ?
C25 C26 H26 120.4 . . ?
C26 C27 C28 120.5(3) . . ?
C26 C27 H27 119.7 . . ?
C28 C27 H27 119.7 . . ?
C27 C28 C36 116.7(3) . . ?
C27 C28 C29 124.0(3) . . ?
C36 C28 C29 119.4(3) . . ?
C30 C29 C28 121.5(4) . . ?
C30 C29 H29 119.2 . . ?
C28 C29 H29 119.2 . . ?
C29 C30 C31 121.2(4) . . ?
C29 C30 H30 119.4 . . ?
C31 C30 H30 119.4 . . ?
C35 C31 C32 118.2(3) . . ?
C35 C31 C30 119.0(3) . . ?
C32 C31 C30 122.8(4) . . ?
C33 C32 C31 119.5(4) . . ?
C33 C32 H32 120.3 . . ?
C31 C32 H32 120.3 . . ?
C32 C33 C34 119.0(4) . . ?
C32 C33 H33 120.5 . . ?
C34 C33 H33 120.5 . . ?
N2 C34 C33 123.7(4) . . ?
N2 C34 H34 118.1 . . ?
C33 C34 H34 118.1 . . ?
N2 C35 C31 122.1(3) . . ?
N2 C35 C36 117.9(3) . . ?
C31 C35 C36 119.9(3) . . ?
N1 C36 C28 122.6(3) . . ?
N1 C36 C35 118.3(3) . . ?
C28 C36 C35 119.1(3) . . ?

loop_
_geom_bond_atom_site_label_1
_geom_bond_atom_site_label_2
_geom_bond_distance
_geom_bond_site_symmetry_2
_geom_bond_publ_flag
Ho1 O5 2.242(3) . ?
Ho1 O6 2.269(3) 2_666 ?
Ho1 O3 2.375(3) . ?
Ho1 O2 2.388(3) . ?
Ho1 O4 2.401(2) . ?
Ho1 O1 2.423(3) . ?
Ho1 N2 2.490(3) . ?
Ho1 N1 2.532(3) . ?
Ho1 C9 2.739(4) . ?
Ho1 C1 2.763(4) . ?
O1 C1 1.260(4) . ?
O2 C1 1.255(5) . ?
O3 C9 1.262(4) . ?
O4 C9 1.253(5) . ?
O5 C17 1.255(4) . ?
O6 C17 1.246(4) . ?
O6 Ho1 2.269(3) 2_666 ?
N1 C25 1.320(5) . ?
N1 C36 1.361(4) . ?
N2 C34 1.329(5) . ?
N2 C35 1.369(4) . ?
C1 C2 1.500(6) . ?
C2 C3 1.364(6) . ?
C2 C7 1.376(6) . ?
C3 C4 1.394(7) . ?
C3 H3 0.9300 . ?
C4 C5 1.380(8) . ?
C4 H4 0.9300 . ?
C5 C6 1.357(8) . ?
C5 C8 1.519(7) . ?
C6 C7 1.383(7) . ?
C6 H6 0.9300 . ?
C7 H7 0.9300 . ?
C8 H8A 0.9600 . ?
C8 H8B 0.9600 . ?
C8 H8C 0.9600 . ?
C9 C10 1.494(5) . ?
C10 C11 1.371(6) . ?
C10 C15 1.386(6) . ?
C11 C12 1.385(6) . ?
C11 H11 0.9300 . ?
C12 C13 1.378(7) . ?
C12 H12 0.9300 . ?
C13 C14 1.365(7) . ?
C13 C16 1.526(6) . ?
C14 C15 1.369(6) . ?
C14 H14 0.9300 . ?
C15 H15 0.9300 . ?
C16 H16A 0.9600 . ?
C16 H16B 0.9600 . ?
C16 H16C 0.9600 . ?
C17 C18 1.498(5) . ?
C18 C19 1.375(6) . ?
C18 C23 1.387(6) . ?
C19 C20 1.399(6) . ?
C19 H19 0.9300 . ?
C20 C21 1.376(7) . ?
C20 H20 0.9300 . ?
C21 C22 1.369(7) . ?
C21 C24 1.523(6) . ?
C22 C23 1.386(6) . ?
C22 H22 0.9300 . ?
C23 H23 0.9300 . ?
C24 H24A 0.9600 . ?
C24 H24B 0.9600 . ?
C24 H24C 0.9600 . ?
C25 C26 1.401(5) . ?
C25 H25 0.9300 . ?
C26 C27 1.349(5) . ?
C26 H26 0.9300 . ?
C27 C28 1.402(5) . ?
C27 H27 0.9300 . ?
C28 C36 1.411(5) . ?
C28 C29 1.416(5) . ?
C29 C30 1.340(6) . ?
C29 H29 0.9300 . ?
C30 C31 1.431(5) . ?
C30 H30 0.9300 . ?
C31 C35 1.399(5) . ?
C31 C32 1.401(5) . ?
C32 C33 1.364(5) . ?
C32 H32 0.9300 . ?
C33 C34 1.390(5) . ?
C33 H33 0.9300 . ?
C34 H34 0.9300 . ?
C35 C36 1.438(5) . ?

loop_
_geom_torsion_atom_site_label_1
_geom_torsion_atom_site_label_2
_geom_torsion_atom_site_label_3
_geom_torsion_atom_site_label_4
_geom_torsion
_geom_torsion_site_symmetry_1
_geom_torsion_site_symmetry_2
_geom_torsion_site_symmetry_3
_geom_torsion_site_symmetry_4
_geom_torsion_publ_flag
O5 Ho1 O1 C1 109.9(2) . . . . ?
O6 Ho1 O1 C1 -176.6(2) 2_666 . . . ?
O3 Ho1 O1 C1 -34.9(3) . . . . ?
O2 Ho1 O1 C1 -0.9(2) . . . . ?
O4 Ho1 O1 C1 34.3(3) . . . . ?
N2 Ho1 O1 C1 -95.2(2) . . . . ?
N1 Ho1 O1 C1 -164.1(3) . . . . ?
C9 Ho1 O1 C1 0.1(3) . . . . ?
O5 Ho1 O2 C1 -69.1(3) . . . . ?
O6 Ho1 O2 C1 175.1(3) 2_666 . . . ?
O3 Ho1 O2 C1 153.8(3) . . . . ?
O4 Ho1 O2 C1 -150.5(3) . . . . ?
O1 Ho1 O2 C1 0.9(2) . . . . ?
N2 Ho1 O2 C1 76.2(3) . . . . ?
N1 Ho1 O2 C1 20.2(3) . . . . ?
C9 Ho1 O2 C1 -178.3(3) . . . . ?
O5 Ho1 O3 C9 -11.3(3) . . . . ?
O6 Ho1 O3 C9 -88.7(2) 2_666 . . . ?
O2 Ho1 O3 C9 83.1(2) . . . . ?
O4 Ho1 O3 C9 -0.9(2) . . . . ?
O1 Ho1 O3 C9 110.5(2) . . . . ?
N2 Ho1 O3 C9 170.0(2) . . . . ?
N1 Ho1 O3 C9 -151.3(2) . . . . ?
C1 Ho1 O3 C9 94.9(2) . . . . ?
O5 Ho1 O4 C9 174.0(2) . . . . ?
O6 Ho1 O4 C9 83.7(2) 2_666 . . . ?
O3 Ho1 O4 C9 0.9(2) . . . . ?
O2 Ho1 O4 C9 -83.5(2) . . . . ?
O1 Ho1 O4 C9 -112.0(2) . . . . ?
N2 Ho1 O4 C9 -10.7(3) . . . . ?
N1 Ho1 O4 C9 116.0(3) . . . . ?
C1 Ho1 O4 C9 -96.7(2) . . . . ?
O6 Ho1 O5 C17 -42.3(5) 2_666 . . . ?
O3 Ho1 O5 C17 -116.1(5) . . . . ?
O2 Ho1 O5 C17 158.2(5) . . . . ?
O4 Ho1 O5 C17 -124.5(5) . . . . ?
O1 Ho1 O5 C17 107.8(5) . . . . ?
N2 Ho1 O5 C17 61.8(5) . . . . ?
N1 Ho1 O5 C17 35.2(5) . . . . ?
C9 Ho1 O5 C17 -121.6(5) . . . . ?
C1 Ho1 O5 C17 133.1(5) . . . . ?
O5 Ho1 N1 C25 -20.1(3) . . . . ?
O6 Ho1 N1 C25 70.8(3) 2_666 . . . ?
O3 Ho1 N1 C25 134.3(3) . . . . ?
O2 Ho1 N1 C25 -118.9(3) . . . . ?
O4 Ho1 N1 C25 38.0(4) . . . . ?
O1 Ho1 N1 C25 -102.6(3) . . . . ?
N2 Ho1 N1 C25 176.1(3) . . . . ?
C9 Ho1 N1 C25 104.7(3) . . . . ?
C1 Ho1 N1 C25 -109.8(3) . . . . ?
O5 Ho1 N1 C36 147.7(3) . . . . ?
O6 Ho1 N1 C36 -121.4(3) 2_666 . . . ?
O3 Ho1 N1 C36 -57.9(3) . . . . ?
O2 Ho1 N1 C36 48.9(3) . . . . ?
O4 Ho1 N1 C36 -154.2(2) . . . . ?
O1 Ho1 N1 C36 65.2(2) . . . . ?
N2 Ho1 N1 C36 -16.1(2) . . . . ?
C9 Ho1 N1 C36 -87.5(3) . . . . ?
C1 Ho1 N1 C36 58.0(3) . . . . ?
O5 Ho1 N2 C34 152.9(3) . . . . ?
O6 Ho1 N2 C34 -105.8(3) 2_666 . . . ?
O3 Ho1 N2 C34 -28.6(3) . . . . ?
O2 Ho1 N2 C34 51.3(3) . . . . ?
O4 Ho1 N2 C34 -18.9(3) . . . . ?
O1 Ho1 N2 C34 105.5(3) . . . . ?
N1 Ho1 N2 C34 -178.0(3) . . . . ?
C9 Ho1 N2 C34 -23.9(3) . . . . ?
C1 Ho1 N2 C34 78.0(3) . . . . ?
O5 Ho1 N2 C35 -13.0(3) . . . . ?
O6 Ho1 N2 C35 88.3(2) 2_666 . . . ?
O3 Ho1 N2 C35 165.6(3) . . . . ?
O2 Ho1 N2 C35 -114.5(2) . . . . ?
O4 Ho1 N2 C35 175.3(2) . . . . ?
O1 Ho1 N2 C35 -60.3(2) . . . . ?
N1 Ho1 N2 C35 16.2(2) . . . . ?
C9 Ho1 N2 C35 170.3(2) . . . . ?
C1 Ho1 N2 C35 -87.8(3) . . . . ?
Ho1 O2 C1 O1 -1.7(4) . . . . ?
Ho1 O2 C1 C2 179.0(3) . . . . ?
Ho1 O1 C1 O2 1.7(4) . . . . ?
Ho1 O1 C1 C2 -179.0(3) . . . . ?
O5 Ho1 C1 O2 113.5(3) . . . . ?
O6 Ho1 C1 O2 -155.6(13) 2_666 . . . ?
O3 Ho1 C1 O2 -26.5(3) . . . . ?
O4 Ho1 C1 O2 29.7(3) . . . . ?
O1 Ho1 C1 O2 -178.3(4) . . . . ?
N2 Ho1 C1 O2 -99.9(3) . . . . ?
N1 Ho1 C1 O2 -163.1(2) . . . . ?
C9 Ho1 C1 O2 1.7(3) . . . . ?
O5 Ho1 C1 O1 -68.1(2) . . . . ?
O6 Ho1 C1 O1 22.8(15) 2_666 . . . ?
O3 Ho1 C1 O1 151.9(2) . . . . ?
O2 Ho1 C1 O1 178.3(4) . . . . ?
O4 Ho1 C1 O1 -152.0(2) . . . . ?
N2 Ho1 C1 O1 78.4(2) . . . . ?
N1 Ho1 C1 O1 15.2(2) . . . . ?
C9 Ho1 C1 O1 -179.9(2) . . . . ?
O5 Ho1 C1 C2 59(16) . . . . ?
O6 Ho1 C1 C2 150(15) 2_666 . . . ?
O3 Ho1 C1 C2 -81(16) . . . . ?
O2 Ho1 C1 C2 -54(16) . . . . ?
O4 Ho1 C1 C2 -24(16) . . . . ?
O1 Ho1 C1 C2 128(16) . . . . ?
N2 Ho1 C1 C2 -154(16) . . . . ?
N1 Ho1 C1 C2 143(16) . . . . ?
C9 Ho1 C1 C2 -52(16) . . . . ?
O2 C1 C2 C3 -176.7(5) . . . . ?
O1 C1 C2 C3 3.9(7) . . . . ?
Ho1 C1 C2 C3 -123(16) . . . . ?
O2 C1 C2 C7 2.1(7) . . . . ?
O1 C1 C2 C7 -177.2(5) . . . . ?
Ho1 C1 C2 C7 56(16) . . . . ?
C7 C2 C3 C4 -1.1(9) . . . . ?
C1 C2 C3 C4 177.8(5) . . . . ?
C2 C3 C4 C5 1.4(10) . . . . ?
C3 C4 C5 C6 -0.5(11) . . . . ?
C3 C4 C5 C8 -178.2(7) . . . . ?
C4 C5 C6 C7 -0.7(11) . . . . ?
C8 C5 C6 C7 176.9(7) . . . . ?
C3 C2 C7 C6 -0.1(9) . . . . ?
C1 C2 C7 C6 -178.9(5) . . . . ?
C5 C6 C7 C2 1.0(10) . . . . ?
Ho1 O4 C9 O3 -1.6(4) . . . . ?
Ho1 O4 C9 C10 177.6(3) . . . . ?
Ho1 O3 C9 O4 1.7(4) . . . . ?
Ho1 O3 C9 C10 -177.6(3) . . . . ?
O5 Ho1 C9 O4 -6.4(2) . . . . ?
O6 Ho1 C9 O4 -92.0(2) 2_666 . . . ?
O3 Ho1 C9 O4 -178.4(4) . . . . ?
O2 Ho1 C9 O4 90.6(2) . . . . ?
O1 Ho1 C9 O4 89.7(2) . . . . ?
N2 Ho1 C9 O4 171.6(2) . . . . ?
N1 Ho1 C9 O4 -125.5(3) . . . . ?
C1 Ho1 C9 O4 89.8(2) . . . . ?
O5 Ho1 C9 O3 172.0(2) . . . . ?
O6 Ho1 C9 O3 86.4(2) 2_666 . . . ?
O2 Ho1 C9 O3 -91.0(2) . . . . ?
O4 Ho1 C9 O3 178.4(4) . . . . ?
O1 Ho1 C9 O3 -91.9(2) . . . . ?
N2 Ho1 C9 O3 -10.0(2) . . . . ?
N1 Ho1 C9 O3 52.9(3) . . . . ?
C1 Ho1 C9 O3 -91.9(2) . . . . ?
O5 Ho1 C9 C10 -128(7) . . . . ?
O6 Ho1 C9 C10 146(7) 2_666 . . . ?
O3 Ho1 C9 C10 60(7) . . . . ?
O2 Ho1 C9 C10 -31(7) . . . . ?
O4 Ho1 C9 C10 -122(7) . . . . ?
O1 Ho1 C9 C10 -32(7) . . . . ?
N2 Ho1 C9 C10 50(7) . . . . ?
N1 Ho1 C9 C10 113(7) . . . . ?
C1 Ho1 C9 C10 -32(7) . . . . ?
O4 C9 C10 C11 171.1(4) . . . . ?
O3 C9 C10 C11 -9.7(6) . . . . ?
Ho1 C9 C10 C11 -69(7) . . . . ?
O4 C9 C10 C15 -11.2(5) . . . . ?
O3 C9 C10 C15 168.1(3) . . . . ?
Ho1 C9 C10 C15 109(7) . . . . ?
C15 C10 C11 C12 -0.5(6) . . . . ?
C9 C10 C11 C12 177.3(4) . . . . ?
C10 C11 C12 C13 -0.2(8) . . . . ?
C11 C12 C13 C14 0.4(8) . . . . ?
C11 C12 C13 C16 -178.5(5) . . . . ?
C12 C13 C14 C15 0.2(8) . . . . ?
C16 C13 C14 C15 179.1(5) . . . . ?
C13 C14 C15 C10 -0.9(7) . . . . ?
C11 C10 C15 C14 1.1(6) . . . . ?
C9 C10 C15 C14 -176.8(4) . . . . ?
Ho1 O6 C17 O5 -53.0(9) 2_666 . . . ?
Ho1 O6 C17 C18 127.0(7) 2_666 . . . ?
Ho1 O5 C17 O6 62.5(6) . . . . ?
Ho1 O5 C17 C18 -117.5(5) . . . . ?
O6 C17 C18 C19 1.9(5) . . . . ?
O5 C17 C18 C19 -178.0(4) . . . . ?
O6 C17 C18 C23 -176.8(4) . . . . ?
O5 C17 C18 C23 3.2(6) . . . . ?
C23 C18 C19 C20 -1.1(7) . . . . ?
C17 C18 C19 C20 -179.9(4) . . . . ?
C18 C19 C20 C21 0.7(8) . . . . ?
C19 C20 C21 C22 -0.4(8) . . . . ?
C19 C20 C21 C24 -179.0(5) . . . . ?
C20 C21 C22 C23 0.6(9) . . . . ?
C24 C21 C22 C23 179.2(5) . . . . ?
C21 C22 C23 C18 -1.0(8) . . . . ?
C19 C18 C23 C22 1.3(7) . . . . ?
C17 C18 C23 C22 180.0(4) . . . . ?
C36 N1 C25 C26 -2.9(5) . . . . ?
Ho1 N1 C25 C26 164.8(3) . . . . ?
N1 C25 C26 C27 1.3(6) . . . . ?
C25 C26 C27 C28 1.2(6) . . . . ?
C26 C27 C28 C36 -1.8(5) . . . . ?
C26 C27 C28 C29 177.1(4) . . . . ?
C27 C28 C29 C30 -178.5(4) . . . . ?
C36 C28 C29 C30 0.4(6) . . . . ?
C28 C29 C30 C31 0.7(6) . . . . ?
C29 C30 C31 C35 -1.7(6) . . . . ?
C29 C30 C31 C32 177.1(4) . . . . ?
C35 C31 C32 C33 0.1(6) . . . . ?
C30 C31 C32 C33 -178.7(4) . . . . ?
C31 C32 C33 C34 -1.3(6) . . . . ?
C35 N2 C34 C33 -1.2(6) . . . . ?
Ho1 N2 C34 C33 -167.0(3) . . . . ?
C32 C33 C34 N2 2.0(6) . . . . ?
C34 N2 C35 C31 -0.1(5) . . . . ?
Ho1 N2 C35 C31 166.5(3) . . . . ?
C34 N2 C35 C36 177.9(3) . . . . ?
Ho1 N2 C35 C36 -15.4(4) . . . . ?
C32 C31 C35 N2 0.7(5) . . . . ?
C30 C31 C35 N2 179.5(3) . . . . ?
C32 C31 C35 C36 -177.3(3) . . . . ?
C30 C31 C35 C36 1.5(5) . . . . ?
C25 N1 C36 C28 2.1(5) . . . . ?
Ho1 N1 C36 C28 -166.5(3) . . . . ?
C25 N1 C36 C35 -176.2(3) . . . . ?
Ho1 N1 C36 C35 15.2(4) . . . . ?
C27 C28 C36 N1 0.2(5) . . . . ?
C29 C28 C36 N1 -178.8(3) . . . . ?
C27 C28 C36 C35 178.5(3) . . . . ?
C29 C28 C36 C35 -0.5(5) . . . . ?
N2 C35 C36 N1 -0.1(5) . . . . ?
C31 C35 C36 N1 178.0(3) . . . . ?
N2 C35 C36 C28 -178.5(3) . . . . ?
C31 C35 C36 C28 -0.4(5) . . . . ?
